data_1520565
loop_
_publ_author_name
'Han, Jie'
'Hou, Xisen'
'Ke, Chenfeng'
'Zhang, Huacheng'
'Strutt, Nathan L.'
'Stern, Charlotte L.'
'Stoddart, J. Fraser'

_publ_section_title
;
 Activation-Enabled Syntheses of Functionalized Pillar[5]arene
 Derivatives.
;
_journal_issue 13
_journal_name_full 'Organic letters'
_journal_page_first 3260
_journal_page_last 3263
_journal_paper_doi 10.1021/acs.orglett.5b01418
_journal_volume 17
_journal_year 2015
_chemical_formula_moiety 'C45 H41 F9 O16 S3, C6 H14'
_chemical_formula_sum 'C51 H55 F9 O16 S3'
_chemical_formula_weight 1191.13
_chemical_name_systematic
;
 ?
;
_space_group_crystal_system monoclinic
_space_group_IT_number 14
_space_group_name_Hall '-P 2ybc'
_space_group_name_H-M_alt 'P 1 21/c 1'
_symmetry_space_group_name_Hall '-P 2ybc'
_symmetry_space_group_name_H-M 'P 1 21/c 1'
_atom_sites_solution_hydrogens geom
_atom_sites_solution_primary direct
_audit_creation_date 2014-06-24
_audit_creation_method
;
Olex2 1.2
(compiled 2014.06.23 svn.r2946 for OlexSys, GUI svn.r4855)
;
_audit_update_record
;
2015-02-24 deposited with the CCDC.
2015-06-01 downloaded from the CCDC.
;
_cell_angle_alpha 90
_cell_angle_beta 110.288(3)
_cell_angle_gamma 90
_cell_formula_units_Z 4
_cell_length_a 22.0373(10)
_cell_length_b 11.9982(5)
_cell_length_c 22.7155(10)
_cell_measurement_reflns_used 5158
_cell_measurement_temperature 100(2)
_cell_measurement_theta_max 63.324
_cell_measurement_theta_min 3.684
_cell_volume 5633.5(4)
_computing_cell_refinement 'SAINT V7.23A (Bruker, 2005)'
_computing_data_collection 'APEX2 V2.1-4 (Bruker, 2007)'
_computing_data_reduction 'Bruker SAINT'
_computing_molecular_graphics 'Olex2 (Dolomanov et al., 2009)'
_computing_publication_material 'Olex2 (Dolomanov et al., 2009)'
_computing_structure_refinement 'ShelXL (Sheldrick, 2008)'
_computing_structure_solution 'ShelXT (Sheldrick, 2008)'
_diffrn_ambient_temperature 100.08
_diffrn_detector_area_resol_mean 8
_diffrn_measured_fraction_theta_full 0.897
_diffrn_measured_fraction_theta_max 0.988
_diffrn_measurement_device_type 'Bruker Kappa APEX CCD area detector'
_diffrn_measurement_method '\w and \f scans'
_diffrn_radiation_monochromator 'Quazar optics'
_diffrn_radiation_type CuK\a
_diffrn_radiation_wavelength 1.54178
_diffrn_reflns_av_R_equivalents 0.0648
_diffrn_reflns_av_unetI/netI 0.0815
_diffrn_reflns_laue_measured_fraction_full 0.897
_diffrn_reflns_laue_measured_fraction_max 0.988
_diffrn_reflns_limit_h_max 25
_diffrn_reflns_limit_h_min -25
_diffrn_reflns_limit_k_max 13
_diffrn_reflns_limit_k_min -7
_diffrn_reflns_limit_l_max 25
_diffrn_reflns_limit_l_min -26
_diffrn_reflns_number 24785
_diffrn_reflns_point_group_measured_fraction_full 0.897
_diffrn_reflns_point_group_measured_fraction_max 0.988
_diffrn_reflns_theta_full 67.679
_diffrn_reflns_theta_max 63.664
_diffrn_reflns_theta_min 2.137
_diffrn_source microsource
_exptl_absorpt_coefficient_mu 2.050
_exptl_absorpt_correction_T_max 0.7524
_exptl_absorpt_correction_T_min 0.6509
_exptl_absorpt_correction_type multi-scan
_exptl_absorpt_process_details
;
SADABS-2012/1 (Bruker,2012) was used for absorption correction.
wR2(int) was 0.0878 before and 0.0702 after correction.
The Ratio of minimum to maximum transmission is 0.8651.
The \l/2 correction factor is 0.0015.
;
_exptl_crystal_colour colourless
_exptl_crystal_density_diffrn 1.404
_exptl_crystal_description needle
_exptl_crystal_F_000 2472
_exptl_crystal_recrystallization_method 'Re-crystallisation from solvent: hexane/DCM'
_exptl_crystal_size_max 0.426
_exptl_crystal_size_mid 0.055
_exptl_crystal_size_min 0.011
_refine_diff_density_max 1.370
_refine_diff_density_min -0.617
_refine_diff_density_rms 0.100
_refine_ls_extinction_method none
_refine_ls_goodness_of_fit_ref 1.041
_refine_ls_hydrogen_treatment constr
_refine_ls_matrix_type full
_refine_ls_number_parameters 721
_refine_ls_number_reflns 9147
_refine_ls_number_restraints 0
_refine_ls_restrained_S_all 1.041
_refine_ls_R_factor_all 0.1054
_refine_ls_R_factor_gt 0.0854
_refine_ls_shift/su_max 0.001
_refine_ls_shift/su_mean 0.000
_refine_ls_structure_factor_coef Fsqd
_refine_ls_weighting_details 'w=1/[\s^2^(Fo^2^)+(0.1279P)^2^+14.3265P] where P=(Fo^2^+2Fc^2^)/3'
_refine_ls_weighting_scheme calc
_refine_ls_wR_factor_gt 0.2322
_refine_ls_wR_factor_ref 0.2482
_reflns_Friedel_coverage 0.000
_reflns_number_gt 6891
_reflns_number_total 9147
_reflns_threshold_expression 'I > 2\s(I)'
_cod_data_source_file ol5b01418_si_002.cif
_cod_data_source_block n3604
_cod_depositor_comments 'Adding full bibliography for 1520561--1520566.cif.'
_cod_original_cell_volume 5633.6(4)
_cod_database_code 1520565
_shelxl_version_number 2013-4
_shelx_space_group_comment
;
The symmetry employed for this shelxl refinement is uniquely defined
by the following loop, which should always be used as a source of
symmetry information in preference to the above space-group names.
They are only intended as comments.
;
_shelx_estimated_absorpt_t_max 0.978
_shelx_estimated_absorpt_t_min 0.475
_olex2_refinement_description
;
1. Fixed Uiso
 At 1.2 times of:
  All C(H) groups, All C(H,H) groups
 At 1.5 times of:
  All C(H,H,H) groups
2.a Secondary CH2 refined with riding coordinates:
 C9(H9A,H9B), C18(H18A,H18B), C27(H27A,H27B), C36(H36A,H36B), C45(H45A,H45B),
 C47(H47A,H47B), C48(H48A,H48B), C49(H49A,H49B), C50(H50A,H50B)
2.b Aromatic/amide H refined with riding coordinates:
 C2(H2), C5(H5), C11(H11), C14(H14), C20(H20), C23(H23), C29(H29), C32(H32),
 C38(H38), C41(H41)
2.c Idealised Me refined as rotating group:
 C8(H8A,H8B,H8C), C16(H16A,H16B,H16C), C17(H17A,H17B,H17C), C25(H25A,H25B,
 H25C), C35(H35A,H35B,H35C), C43(H43A,H43B,H43C), C44(H44A,H44B,H44C), C46(H46A,
 H46B,H46C), C51(H51A,H51B,H51C)
;
_olex2_submission_special_instructions 'No special instructions were received'

loop_
_space_group_symop_operation_xyz
'x, y, z'
'-x, y+1/2, -z+1/2'
'-x, -y, -z'
'x, -y-1/2, z-1/2'

loop_
_atom_site_label
_atom_site_type_symbol
_atom_site_fract_x
_atom_site_fract_y
_atom_site_fract_z
_atom_site_U_iso_or_equiv
_atom_site_adp_type
_atom_site_occupancy
_atom_site_site_symmetry_order
_atom_site_calc_flag
_atom_site_refinement_flags_posn
S1 S 0.47629(6) 0.71415(11) 0.92978(5) 0.0350(3) Uani 1 1 d .
S2 S 0.30409(6) 0.24848(11) 0.46074(5) 0.0327(3) Uani 1 1 d .
S3 S -0.00169(9) 0.66332(14) 0.69868(8) 0.0586(5) Uani 1 1 d .
F1 F 0.4141(4) 0.5464(6) 0.9502(2) 0.155(4) Uani 1 1 d .
F2 F 0.3743(3) 0.6996(11) 0.9561(3) 0.190(5) Uani 1 1 d .
F3 F 0.4645(4) 0.6414(6) 1.0291(2) 0.141(3) Uani 1 1 d .
F4 F 0.23937(19) 0.1624(3) 0.35361(15) 0.0640(10) Uani 1 1 d .
F5 F 0.2225(2) 0.3392(4) 0.36034(19) 0.0819(14) Uani 1 1 d .
F6 F 0.17921(16) 0.2208(3) 0.40391(15) 0.0525(9) Uani 1 1 d .
F7 F 0.0542(4) 0.4723(4) 0.7375(3) 0.125(2) Uani 1 1 d .
F8 F -0.0129(3) 0.5273(5) 0.7812(3) 0.118(2) Uani 1 1 d .
F9 F 0.0804(3) 0.6022(7) 0.8058(3) 0.127(2) Uani 1 1 d .
O1 O 0.42987(16) 0.6902(2) 0.86150(14) 0.0281(7) Uani 1 1 d .
O2 O 0.4795(4) 0.8241(4) 0.9462(2) 0.092(2) Uani 1 1 d .
O3 O 0.5334(2) 0.6493(6) 0.9426(2) 0.092(2) Uani 1 1 d .
O4 O 0.37213(15) 0.9885(2) 0.66395(15) 0.0261(7) Uani 1 1 d .
O5 O 0.36851(14) 0.3093(2) 0.75258(13) 0.0198(6) Uani 1 1 d .
O6 O 0.48832(15) 0.6187(2) 0.64861(14) 0.0259(7) Uani 1 1 d .
O7 O 0.13717(15) 0.3246(3) 0.64206(16) 0.0329(8) Uani 1 1 d .
O8 O 0.29239(15) 0.3547(3) 0.49673(14) 0.0287(7) Uani 1 1 d .
O9 O 0.30171(18) 0.1480(3) 0.49266(15) 0.0366(8) Uani 1 1 d .
O10 O 0.3552(2) 0.2767(4) 0.44011(18) 0.0529(11) Uani 1 1 d .
O11 O 0.0596(2) 0.6852(3) 0.68192(19) 0.0466(10) Uani 1 1 d .
O12 O -0.0502(2) 0.6098(6) 0.6496(2) 0.0845(18) Uani 1 1 d .
O13 O -0.0124(4) 0.7566(5) 0.7311(3) 0.105(2) Uani 1 1 d .
O14 O 0.08197(18) 0.6047(3) 0.45071(17) 0.0424(9) Uani 1 1 d .
O15 O 0.23390(19) 0.9370(3) 0.80978(18) 0.0427(9) Uani 1 1 d .
O16 O 0.13586(19) 0.9790(3) 0.55066(19) 0.0461(9) Uani 1 1 d .
C1 C 0.3629(2) 0.9341(3) 0.7598(2) 0.0230(9) Uani 1 1 d .
C2 C 0.3782(2) 0.8602(3) 0.8097(2) 0.0248(10) Uani 1 1 d .
H2 H 0.3603 0.8697 0.8418 0.030 Uiso 1 1 calc R
C3 C 0.4198(2) 0.7726(3) 0.8124(2) 0.0232(9) Uani 1 1 d .
C4 C 0.4491(2) 0.7540(3) 0.76830(19) 0.0185(9) Uani 1 1 d .
C5 C 0.43260(19) 0.8265(3) 0.71792(19) 0.0191(9) Uani 1 1 d .
H5 H 0.4506 0.8159 0.6859 0.023 Uiso 1 1 calc R
C6 C 0.3902(2) 0.9149(3) 0.7131(2) 0.0207(9) Uani 1 1 d .
C7 C 0.4310(6) 0.6396(10) 0.9688(4) 0.102(4) Uani 1 1 d .
C8 C 0.3925(2) 0.9646(4) 0.6123(2) 0.0280(10) Uani 1 1 d .
H8A H 0.3761 1.0224 0.5801 0.042 Uiso 1 1 calc GR
H8B H 0.3754 0.8919 0.5945 0.042 Uiso 1 1 calc GR
H8C H 0.4398 0.9632 0.6266 0.042 Uiso 1 1 calc GR
C9 C 0.4945(2) 0.6576(3) 0.7718(2) 0.0198(9) Uani 1 1 d .
H9A H 0.5157 0.6356 0.8163 0.024 Uiso 1 1 calc R
H9B H 0.5288 0.6823 0.7558 0.024 Uiso 1 1 calc R
C10 C 0.46014(18) 0.5574(3) 0.73442(19) 0.0173(8) Uani 1 1 d .
C11 C 0.43023(19) 0.4806(3) 0.76095(19) 0.0173(8) Uani 1 1 d .
H11 H 0.4326 0.4906 0.8032 0.021 Uiso 1 1 calc R
C12 C 0.39715(19) 0.3900(3) 0.72754(19) 0.0169(8) Uani 1 1 d .
C13 C 0.39281(18) 0.3737(3) 0.66533(19) 0.0164(8) Uani 1 1 d .
C14 C 0.4231(2) 0.4497(3) 0.63851(19) 0.0192(9) Uani 1 1 d .
H14 H 0.4207 0.4396 0.5963 0.023 Uiso 1 1 calc R
C15 C 0.4569(2) 0.5411(3) 0.67269(19) 0.0190(9) Uani 1 1 d .
C16 C 0.3808(3) 0.3148(4) 0.8184(2) 0.0307(11) Uani 1 1 d .
H16A H 0.3609 0.3822 0.8280 0.046 Uiso 1 1 calc GR
H16B H 0.4276 0.3169 0.8410 0.046 Uiso 1 1 calc GR
H16C H 0.3624 0.2490 0.8315 0.046 Uiso 1 1 calc GR
C17 C 0.4960(3) 0.5913(4) 0.5904(2) 0.0395(13) Uani 1 1 d .
H17A H 0.4538 0.5938 0.5566 0.059 Uiso 1 1 calc GR
H17B H 0.5142 0.5162 0.5929 0.059 Uiso 1 1 calc GR
H17C H 0.5252 0.6452 0.5816 0.059 Uiso 1 1 calc GR
C18 C 0.35433(19) 0.2773(3) 0.62685(19) 0.0182(8) Uani 1 1 d .
H18A H 0.3718 0.2581 0.5934 0.022 Uiso 1 1 calc R
H18B H 0.3592 0.2112 0.6542 0.022 Uiso 1 1 calc R
C19 C 0.2833(2) 0.3062(3) 0.59741(19) 0.0189(9) Uani 1 1 d .
C20 C 0.2426(2) 0.2986(3) 0.6330(2) 0.0208(9) Uani 1 1 d .
H20 H 0.2595 0.2699 0.6745 0.025 Uiso 1 1 calc R
C21 C 0.1790(2) 0.3316(4) 0.6094(2) 0.0252(10) Uani 1 1 d .
C22 C 0.1522(2) 0.3771(4) 0.5491(2) 0.0251(10) Uani 1 1 d .
C23 C 0.1912(2) 0.3823(4) 0.5128(2) 0.0263(10) Uani 1 1 d .
H23 H 0.1746 0.4114 0.4714 0.032 Uiso 1 1 calc R
C24 C 0.2546(2) 0.3447(4) 0.5372(2) 0.0225(9) Uani 1 1 d .
C25 C 0.1602(3) 0.2724(5) 0.7022(3) 0.0395(12) Uani 1 1 d .
H25A H 0.1738 0.1960 0.6979 0.059 Uiso 1 1 calc GR
H25B H 0.1255 0.2707 0.7199 0.059 Uiso 1 1 calc GR
H25C H 0.1970 0.3145 0.7302 0.059 Uiso 1 1 calc GR
C26 C 0.2310(3) 0.2434(5) 0.3904(2) 0.0451(14) Uani 1 1 d .
C27 C 0.0830(2) 0.4185(4) 0.5243(2) 0.0297(10) Uani 1 1 d .
H27A H 0.0557 0.3685 0.5393 0.036 Uiso 1 1 calc R
H27B H 0.0668 0.4152 0.4779 0.036 Uiso 1 1 calc R
C28 C 0.0764(2) 0.5378(4) 0.5450(2) 0.0309(11) Uani 1 1 d .
C29 C 0.0694(2) 0.5579(4) 0.6026(2) 0.0331(11) Uani 1 1 d .
H29 H 0.0694 0.4977 0.6297 0.040 Uiso 1 1 calc R
C30 C 0.0624(2) 0.6666(4) 0.6200(2) 0.0343(11) Uani 1 1 d .
C31 C 0.0612(2) 0.7580(4) 0.5836(3) 0.0367(12) Uani 1 1 d .
C32 C 0.0686(2) 0.7374(4) 0.5265(3) 0.0350(11) Uani 1 1 d .
H32 H 0.0685 0.7983 0.4998 0.042 Uiso 1 1 calc R
C33 C 0.0764(2) 0.6290(4) 0.5070(2) 0.0347(11) Uani 1 1 d .
C34 C 0.0316(5) 0.5576(7) 0.7592(4) 0.073(2) Uani 1 1 d .
C35 C 0.0693(4) 0.6907(6) 0.4050(3) 0.0580(17) Uani 1 1 d .
H35A H 0.0710 0.6600 0.3656 0.087 Uiso 1 1 calc GR
H35B H 0.1019 0.7495 0.4200 0.087 Uiso 1 1 calc GR
H35C H 0.0262 0.7220 0.3979 0.087 Uiso 1 1 calc GR
C36 C 0.0564(3) 0.8769(4) 0.6055(3) 0.0411(13) Uani 1 1 d .
H36A H 0.0370 0.9255 0.5686 0.049 Uiso 1 1 calc R
H36B H 0.0278 0.8780 0.6309 0.049 Uiso 1 1 calc R
C37 C 0.1221(3) 0.9215(4) 0.6443(3) 0.0383(12) Uani 1 1 d .
C38 C 0.1454(3) 0.9124(4) 0.7092(3) 0.0383(12) Uani 1 1 d .
H38 H 0.1181 0.8820 0.7296 0.046 Uiso 1 1 calc R
C39 C 0.2073(3) 0.9464(4) 0.7451(3) 0.0344(11) Uani 1 1 d .
C40 C 0.2478(2) 0.9938(4) 0.7163(2) 0.0289(10) Uani 1 1 d .
C41 C 0.2232(2) 1.0056(4) 0.6506(3) 0.0336(11) Uani 1 1 d .
H41 H 0.2495 1.0388 0.6300 0.040 Uiso 1 1 calc R
C42 C 0.1617(3) 0.9700(4) 0.6153(3) 0.0365(12) Uani 1 1 d .
C43 C 0.1918(3) 0.9050(5) 0.8428(3) 0.0554(16) Uani 1 1 d .
H43A H 0.1729 0.8319 0.8278 0.083 Uiso 1 1 calc GR
H43B H 0.1572 0.9603 0.8353 0.083 Uiso 1 1 calc GR
H43C H 0.2166 0.9009 0.8879 0.083 Uiso 1 1 calc GR
C44 C 0.1737(4) 1.0350(7) 0.5200(3) 0.0630(19) Uani 1 1 d .
H44A H 0.1501 1.0363 0.4747 0.094 Uiso 1 1 calc GR
H44B H 0.2148 0.9955 0.5286 0.094 Uiso 1 1 calc GR
H44C H 0.1822 1.1115 0.5358 0.094 Uiso 1 1 calc GR
C45 C 0.3159(2) 1.0290(4) 0.7541(2) 0.0280(10) Uani 1 1 d .
H45A H 0.3179 1.0527 0.7965 0.034 Uiso 1 1 calc R
H45B H 0.3284 1.0934 0.7335 0.034 Uiso 1 1 calc R
C46 C 0.2717(6) 0.6813(8) 0.5250(5) 0.117(4) Uani 1 1 d .
H46A H 0.2498 0.7367 0.4929 0.176 Uiso 1 1 calc GR
H46B H 0.2515 0.6082 0.5124 0.176 Uiso 1 1 calc GR
H46C H 0.3175 0.6773 0.5293 0.176 Uiso 1 1 calc GR
C47 C 0.2663(4) 0.7140(7) 0.5854(4) 0.074(2) Uani 1 1 d .
H47A H 0.2273 0.7614 0.5759 0.089 Uiso 1 1 calc R
H47B H 0.3040 0.7619 0.6072 0.089 Uiso 1 1 calc R
C48 C 0.2625(4) 0.6283(6) 0.6308(4) 0.0677(19) Uani 1 1 d .
H48A H 0.2248 0.5802 0.6091 0.081 Uiso 1 1 calc R
H48B H 0.3015 0.5809 0.6406 0.081 Uiso 1 1 calc R
C49 C 0.2569(4) 0.6623(6) 0.6903(4) 0.0654(19) Uani 1 1 d .
H49A H 0.2187 0.7115 0.6806 0.078 Uiso 1 1 calc R
H49B H 0.2953 0.7083 0.7126 0.078 Uiso 1 1 calc R
C50 C 0.2512(4) 0.5775(6) 0.7341(4) 0.0687(19) Uani 1 1 d .
H50A H 0.2887 0.5266 0.7427 0.082 Uiso 1 1 calc R
H50B H 0.2119 0.5333 0.7125 0.082 Uiso 1 1 calc R
C51 C 0.2479(6) 0.6147(7) 0.7971(5) 0.104(3) Uani 1 1 d .
H51A H 0.2160 0.6747 0.7904 0.155 Uiso 1 1 calc GR
H51B H 0.2904 0.6416 0.8240 0.155 Uiso 1 1 calc GR
H51C H 0.2350 0.5515 0.8175 0.155 Uiso 1 1 calc GR

loop_
_atom_site_aniso_label
_atom_site_aniso_U_11
_atom_site_aniso_U_22
_atom_site_aniso_U_33
_atom_site_aniso_U_23
_atom_site_aniso_U_13
_atom_site_aniso_U_12
S1 0.0453(7) 0.0432(7) 0.0207(6) -0.0013(5) 0.0167(5) -0.0102(6)
S2 0.0343(6) 0.0446(7) 0.0220(6) 0.0020(5) 0.0133(5) 0.0077(5)
S3 0.0754(11) 0.0557(9) 0.0631(10) -0.0094(8) 0.0472(9) -0.0020(8)
F1 0.213(8) 0.144(5) 0.066(3) 0.043(3) -0.007(4) -0.132(6)
F2 0.084(4) 0.407(16) 0.111(5) -0.033(7) 0.074(4) -0.024(7)
F3 0.203(7) 0.181(6) 0.033(2) 0.017(3) 0.034(3) -0.110(5)
F4 0.074(2) 0.085(3) 0.0313(17) -0.0160(18) 0.0160(17) 0.012(2)
F5 0.091(3) 0.072(3) 0.057(2) 0.036(2) -0.006(2) -0.003(2)
F6 0.0378(17) 0.072(2) 0.0424(18) -0.0109(17) 0.0069(14) 0.0038(16)
F7 0.210(7) 0.063(3) 0.152(5) 0.031(3) 0.125(6) 0.017(4)
F8 0.155(5) 0.109(4) 0.126(5) 0.009(3) 0.095(4) -0.042(4)
F9 0.128(5) 0.187(7) 0.067(3) 0.031(4) 0.035(3) -0.026(5)
O1 0.0406(19) 0.0231(15) 0.0231(16) 0.0012(13) 0.0143(14) -0.0056(14)
O2 0.182(6) 0.039(2) 0.028(2) -0.0035(19) 0.003(3) -0.014(3)
O3 0.054(3) 0.159(6) 0.051(3) -0.034(3) 0.003(2) 0.038(3)
O4 0.0308(17) 0.0207(14) 0.0309(17) 0.0058(13) 0.0158(14) 0.0039(13)
O5 0.0244(15) 0.0201(14) 0.0175(14) 0.0007(12) 0.0104(12) -0.0046(12)
O6 0.0346(17) 0.0238(15) 0.0244(16) -0.0014(13) 0.0170(14) -0.0088(13)
O7 0.0262(16) 0.0449(19) 0.0351(18) 0.0043(15) 0.0202(14) 0.0061(15)
O8 0.0296(16) 0.0395(17) 0.0229(16) 0.0098(14) 0.0166(13) 0.0066(14)
O9 0.053(2) 0.0316(17) 0.0266(17) -0.0001(14) 0.0160(16) 0.0141(16)
O10 0.047(2) 0.082(3) 0.040(2) -0.005(2) 0.0274(19) 0.002(2)
O11 0.061(3) 0.039(2) 0.048(2) -0.0077(17) 0.030(2) -0.0095(19)
O12 0.048(3) 0.144(5) 0.071(3) -0.030(3) 0.033(3) -0.012(3)
O13 0.183(7) 0.067(3) 0.116(5) -0.008(3) 0.115(5) 0.007(4)
O14 0.040(2) 0.052(2) 0.041(2) -0.0007(18) 0.0211(17) 0.0064(18)
O15 0.050(2) 0.0400(19) 0.051(2) -0.0024(17) 0.0335(19) -0.0056(17)
O16 0.044(2) 0.046(2) 0.050(2) -0.0020(18) 0.0181(18) -0.0125(18)
C1 0.024(2) 0.0175(19) 0.032(2) -0.0056(18) 0.0150(19) -0.0026(17)
C2 0.034(2) 0.020(2) 0.027(2) -0.0065(18) 0.019(2) -0.0072(19)
C3 0.032(2) 0.0163(19) 0.021(2) -0.0008(17) 0.0086(18) -0.0058(18)
C4 0.018(2) 0.0163(19) 0.022(2) -0.0050(16) 0.0083(17) -0.0055(16)
C5 0.018(2) 0.020(2) 0.021(2) -0.0033(17) 0.0096(17) -0.0024(17)
C6 0.026(2) 0.0160(19) 0.021(2) -0.0014(17) 0.0098(18) -0.0046(17)
C7 0.129(9) 0.136(9) 0.036(4) 0.015(5) 0.024(5) -0.058(8)
C8 0.039(3) 0.025(2) 0.023(2) 0.0015(18) 0.014(2) 0.000(2)
C9 0.019(2) 0.0185(19) 0.022(2) -0.0015(17) 0.0074(17) -0.0017(17)
C10 0.0132(19) 0.0168(19) 0.021(2) 0.0020(16) 0.0049(16) 0.0030(16)
C11 0.0163(19) 0.0189(19) 0.017(2) -0.0001(16) 0.0057(16) 0.0019(16)
C12 0.0149(19) 0.0174(18) 0.020(2) 0.0030(16) 0.0074(16) 0.0036(16)
C13 0.0125(18) 0.0150(18) 0.023(2) 0.0000(16) 0.0077(16) 0.0025(15)
C14 0.020(2) 0.021(2) 0.017(2) 0.0005(17) 0.0079(17) 0.0023(17)
C15 0.020(2) 0.0164(19) 0.022(2) 0.0024(17) 0.0094(17) -0.0003(17)
C16 0.048(3) 0.030(2) 0.022(2) -0.0026(19) 0.021(2) -0.011(2)
C17 0.057(3) 0.039(3) 0.032(3) 0.001(2) 0.028(3) -0.016(3)
C18 0.018(2) 0.0200(19) 0.018(2) -0.0032(16) 0.0077(16) -0.0004(17)
C19 0.019(2) 0.0181(19) 0.020(2) -0.0053(17) 0.0073(17) 0.0003(17)
C20 0.023(2) 0.023(2) 0.018(2) -0.0031(17) 0.0088(17) 0.0002(18)
C21 0.025(2) 0.028(2) 0.025(2) -0.0040(18) 0.0120(19) -0.0001(19)
C22 0.019(2) 0.029(2) 0.026(2) -0.0062(19) 0.0056(18) 0.0039(18)
C23 0.026(2) 0.030(2) 0.021(2) 0.0009(19) 0.0065(18) 0.0055(19)
C24 0.023(2) 0.026(2) 0.023(2) 0.0003(18) 0.0127(18) 0.0030(18)
C25 0.040(3) 0.046(3) 0.046(3) 0.008(2) 0.033(3) 0.008(2)
C26 0.049(3) 0.056(3) 0.025(3) 0.006(3) 0.006(2) 0.009(3)
C27 0.016(2) 0.039(3) 0.031(2) -0.005(2) 0.0041(18) 0.006(2)
C28 0.010(2) 0.042(3) 0.038(3) -0.005(2) 0.0044(19) 0.0039(19)
C29 0.021(2) 0.035(3) 0.039(3) -0.001(2) 0.006(2) 0.003(2)
C30 0.028(2) 0.039(3) 0.038(3) -0.007(2) 0.014(2) -0.003(2)
C31 0.021(2) 0.039(3) 0.051(3) -0.005(2) 0.013(2) -0.001(2)
C32 0.021(2) 0.040(3) 0.044(3) 0.007(2) 0.011(2) 0.000(2)
C33 0.017(2) 0.045(3) 0.042(3) 0.000(2) 0.010(2) 0.003(2)
C34 0.098(6) 0.072(5) 0.065(5) -0.002(4) 0.048(5) -0.025(5)
C35 0.070(4) 0.065(4) 0.055(4) 0.017(3) 0.043(3) 0.013(3)
C36 0.036(3) 0.033(3) 0.060(4) -0.003(2) 0.024(3) 0.000(2)
C37 0.035(3) 0.029(2) 0.057(3) -0.008(2) 0.024(3) 0.002(2)
C38 0.040(3) 0.028(2) 0.059(4) -0.006(2) 0.032(3) -0.001(2)
C39 0.038(3) 0.025(2) 0.050(3) -0.007(2) 0.027(2) 0.001(2)
C40 0.034(3) 0.018(2) 0.043(3) -0.0038(19) 0.023(2) 0.0007(19)
C41 0.031(3) 0.025(2) 0.051(3) -0.004(2) 0.022(2) 0.002(2)
C42 0.041(3) 0.026(2) 0.044(3) -0.005(2) 0.016(2) 0.000(2)
C43 0.064(4) 0.054(3) 0.068(4) -0.005(3) 0.049(4) -0.009(3)
C44 0.072(4) 0.079(5) 0.043(3) 0.001(3) 0.026(3) -0.026(4)
C45 0.035(3) 0.019(2) 0.038(3) -0.0053(19) 0.022(2) 0.0004(19)
C46 0.170(11) 0.058(5) 0.089(7) 0.001(5) 0.001(7) -0.017(6)
C47 0.083(5) 0.073(5) 0.070(5) -0.013(4) 0.032(4) -0.032(4)
C48 0.076(5) 0.044(3) 0.085(5) -0.009(3) 0.030(4) -0.003(3)
C49 0.078(5) 0.050(4) 0.077(5) -0.020(3) 0.039(4) -0.020(3)
C50 0.074(5) 0.058(4) 0.075(5) 0.002(4) 0.027(4) 0.008(4)
C51 0.133(9) 0.058(5) 0.147(9) -0.015(5) 0.084(8) -0.027(5)

loop_
_atom_type_symbol
_atom_type_description
_atom_type_scat_dispersion_real
_atom_type_scat_dispersion_imag
_atom_type_scat_source
C C 0.0181 0.0091 'International Tables Vol C Tables 4.2.6.8 and 6.1.1.4'
H H 0.0000 0.0000 'International Tables Vol C Tables 4.2.6.8 and 6.1.1.4'
F F 0.0727 0.0534 'International Tables Vol C Tables 4.2.6.8 and 6.1.1.4'
O O 0.0492 0.0322 'International Tables Vol C Tables 4.2.6.8 and 6.1.1.4'
S S 0.3331 0.5567 'International Tables Vol C Tables 4.2.6.8 and 6.1.1.4'

loop_
_geom_angle_atom_site_label_1
_geom_angle_atom_site_label_2
_geom_angle_atom_site_label_3
_geom_angle
O1 S1 C7 96.6(3)
O2 S1 O1 113.8(2)
O2 S1 O3 120.9(4)
O2 S1 C7 109.4(5)
O3 S1 O1 109.3(2)
O3 S1 C7 103.4(5)
O8 S2 C26 103.0(2)
O9 S2 O8 112.28(18)
O9 S2 C26 103.9(3)
O10 S2 O8 105.7(2)
O10 S2 O9 123.6(3)
O10 S2 C26 106.3(3)
O11 S3 C34 98.4(3)
O12 S3 O11 111.8(3)
O12 S3 C34 106.1(4)
O13 S3 O11 108.3(3)
O13 S3 O12 124.1(4)
O13 S3 C34 104.8(4)
C3 O1 S1 120.8(3)
C6 O4 C8 117.2(3)
C12 O5 C16 116.9(3)
C15 O6 C17 116.6(3)
C21 O7 C25 117.6(4)
C24 O8 S2 119.7(3)
C30 O11 S3 123.2(3)
C33 O14 C35 118.2(4)
C39 O15 C43 117.7(5)
C42 O16 C44 117.3(4)
C2 C1 C6 117.6(4)
C2 C1 C45 121.2(4)
C6 C1 C45 121.1(4)
C1 C2 H2 120.2
C3 C2 C1 119.6(4)
C3 C2 H2 120.2
C2 C3 O1 118.4(4)
C2 C3 C4 124.0(4)
C4 C3 O1 117.5(4)
C3 C4 C9 123.4(4)
C5 C4 C3 116.2(4)
C5 C4 C9 120.3(4)
C4 C5 H5 119.3
C4 C5 C6 121.4(4)
C6 C5 H5 119.3
O4 C6 C1 115.4(4)
O4 C6 C5 123.5(4)
C5 C6 C1 121.1(4)
F1 C7 S1 116.6(8)
F1 C7 F2 105.1(10)
F1 C7 F3 112.0(9)
F2 C7 S1 104.8(7)
F3 C7 S1 107.5(7)
F3 C7 F2 110.5(10)
O4 C8 H8A 109.5
O4 C8 H8B 109.5
O4 C8 H8C 109.5
H8A C8 H8B 109.5
H8A C8 H8C 109.5
H8B C8 H8C 109.5
C4 C9 H9A 109.1
C4 C9 H9B 109.1
C4 C9 C10 112.6(3)
H9A C9 H9B 107.8
C10 C9 H9A 109.1
C10 C9 H9B 109.1
C11 C10 C9 120.3(4)
C11 C10 C15 118.6(4)
C15 C10 C9 121.1(4)
C10 C11 H11 119.2
C12 C11 C10 121.6(4)
C12 C11 H11 119.2
O5 C12 C13 116.0(3)
C11 C12 O5 123.7(4)
C11 C12 C13 120.3(4)
C12 C13 C18 121.2(4)
C14 C13 C12 118.5(4)
C14 C13 C18 120.3(4)
C13 C14 H14 119.5
C13 C14 C15 121.1(4)
C15 C14 H14 119.5
O6 C15 C10 116.5(3)
O6 C15 C14 123.5(4)
C10 C15 C14 119.9(4)
O5 C16 H16A 109.5
O5 C16 H16B 109.5
O5 C16 H16C 109.5
H16A C16 H16B 109.5
H16A C16 H16C 109.5
H16B C16 H16C 109.5
O6 C17 H17A 109.5
O6 C17 H17B 109.5
O6 C17 H17C 109.5
H17A C17 H17B 109.5
H17A C17 H17C 109.5
H17B C17 H17C 109.5
C13 C18 H18A 109.3
C13 C18 H18B 109.3
H18A C18 H18B 108.0
C19 C18 C13 111.4(3)
C19 C18 H18A 109.3
C19 C18 H18B 109.3
C20 C19 C18 120.0(4)
C24 C19 C18 124.5(4)
C24 C19 C20 115.5(4)
C19 C20 H20 119.2
C21 C20 C19 121.6(4)
C21 C20 H20 119.2
O7 C21 C20 123.8(4)
O7 C21 C22 114.8(4)
C20 C21 C22 121.5(4)
C21 C22 C27 121.3(4)
C23 C22 C21 117.6(4)
C23 C22 C27 121.1(4)
C22 C23 H23 120.2
C22 C23 C24 119.6(4)
C24 C23 H23 120.2
C19 C24 O8 119.6(4)
C19 C24 C23 124.1(4)
C23 C24 O8 116.2(4)
O7 C25 H25A 109.5
O7 C25 H25B 109.5
O7 C25 H25C 109.5
H25A C25 H25B 109.5
H25A C25 H25C 109.5
H25B C25 H25C 109.5
F4 C26 S2 107.4(4)
F5 C26 S2 110.3(4)
F5 C26 F4 109.7(5)
F6 C26 S2 112.1(4)
F6 C26 F4 108.4(5)
F6 C26 F5 108.9(5)
C22 C27 H27A 109.1
C22 C27 H27B 109.1
C22 C27 C28 112.5(4)
H27A C27 H27B 107.8
C28 C27 H27A 109.1
C28 C27 H27B 109.1
C29 C28 C27 120.4(5)
C29 C28 C33 118.0(5)
C33 C28 C27 121.6(4)
C28 C29 H29 120.3
C30 C29 C28 119.4(5)
C30 C29 H29 120.3
C29 C30 O11 118.0(5)
C31 C30 O11 117.7(4)
C31 C30 C29 124.2(5)
C30 C31 C32 116.0(5)
C30 C31 C36 122.7(5)
C32 C31 C36 121.2(5)
C31 C32 H32 119.0
C31 C32 C33 121.9(5)
C33 C32 H32 119.0
O14 C33 C28 115.7(4)
O14 C33 C32 123.8(5)
C28 C33 C32 120.4(5)
F7 C34 S3 111.4(5)
F7 C34 F9 107.7(9)
F8 C34 S3 109.0(7)
F8 C34 F7 111.4(7)
F8 C34 F9 108.5(7)
F9 C34 S3 108.8(6)
O14 C35 H35A 109.5
O14 C35 H35B 109.5
O14 C35 H35C 109.5
H35A C35 H35B 109.5
H35A C35 H35C 109.5
H35B C35 H35C 109.5
C31 C36 H36A 109.4
C31 C36 H36B 109.4
H36A C36 H36B 108.0
C37 C36 C31 111.2(4)
C37 C36 H36A 109.4
C37 C36 H36B 109.4
C38 C37 C36 121.3(5)
C38 C37 C42 118.3(5)
C42 C37 C36 120.3(5)
C37 C38 H38 119.0
C37 C38 C39 121.9(5)
C39 C38 H38 119.0
O15 C39 C38 124.6(5)
O15 C39 C40 115.2(5)
C38 C39 C40 120.1(5)
C39 C40 C41 117.7(5)
C39 C40 C45 121.2(5)
C41 C40 C45 121.1(4)
C40 C41 H41 119.2
C42 C41 C40 121.6(5)
C42 C41 H41 119.2
O16 C42 C37 116.1(5)
C41 C42 O16 123.5(5)
C41 C42 C37 120.3(5)
O15 C43 H43A 109.5
O15 C43 H43B 109.5
O15 C43 H43C 109.5
H43A C43 H43B 109.5
H43A C43 H43C 109.5
H43B C43 H43C 109.5
O16 C44 H44A 109.5
O16 C44 H44B 109.5
O16 C44 H44C 109.5
H44A C44 H44B 109.5
H44A C44 H44C 109.5
H44B C44 H44C 109.5
C1 C45 H45A 109.5
C1 C45 H45B 109.5
C40 C45 C1 110.7(4)
C40 C45 H45A 109.5
C40 C45 H45B 109.5
H45A C45 H45B 108.1
H46A C46 H46B 109.5
H46A C46 H46C 109.5
H46B C46 H46C 109.5
C47 C46 H46A 109.5
C47 C46 H46B 109.5
C47 C46 H46C 109.5
C46 C47 H47A 107.2
C46 C47 H47B 107.2
C46 C47 C48 120.6(7)
H47A C47 H47B 106.8
C48 C47 H47A 107.2
C48 C47 H47B 107.2
C47 C48 H48A 107.4
C47 C48 H48B 107.4
H48A C48 H48B 106.9
C49 C48 C47 119.7(6)
C49 C48 H48A 107.4
C49 C48 H48B 107.4
C48 C49 H49A 107.4
C48 C49 H49B 107.4
C48 C49 C50 119.5(6)
H49A C49 H49B 107.0
C50 C49 H49A 107.4
C50 C49 H49B 107.4
C49 C50 H50A 107.6
C49 C50 H50B 107.6
C49 C50 C51 118.7(7)
H50A C50 H50B 107.1
C51 C50 H50A 107.6
C51 C50 H50B 107.6
C50 C51 H51A 109.5
C50 C51 H51B 109.5
C50 C51 H51C 109.5
H51A C51 H51B 109.5
H51A C51 H51C 109.5
H51B C51 H51C 109.5

loop_
_geom_bond_atom_site_label_1
_geom_bond_atom_site_label_2
_geom_bond_distance
S1 O1 1.560(3)
S1 O2 1.367(5)
S1 O3 1.422(5)
S1 C7 1.787(9)
S2 O8 1.583(3)
S2 O9 1.417(4)
S2 O10 1.402(4)
S2 C26 1.834(6)
S3 O11 1.548(4)
S3 O12 1.404(6)
S3 O13 1.404(5)
S3 C34 1.827(9)
F1 C7 1.209(12)
F2 C7 1.384(15)
F3 C7 1.310(9)
F4 C26 1.335(7)
F5 C26 1.316(7)
F6 C26 1.310(7)
F7 C34 1.310(9)
F8 C34 1.297(9)
F9 C34 1.331(10)
O1 C3 1.449(5)
O4 C6 1.371(5)
O4 C8 1.423(5)
O5 C12 1.381(5)
O5 C16 1.426(5)
O6 C15 1.380(5)
O6 C17 1.429(6)
O7 C21 1.372(5)
O7 C25 1.427(6)
O8 C24 1.444(5)
O11 C30 1.447(6)
O14 C33 1.358(6)
O14 C35 1.421(7)
O15 C39 1.385(7)
O15 C43 1.433(7)
O16 C42 1.383(7)
O16 C44 1.426(7)
C1 C2 1.384(6)
C1 C6 1.409(6)
C1 C45 1.514(6)
C2 H2 0.9500
C2 C3 1.382(6)
C3 C4 1.385(6)
C4 C5 1.383(6)
C4 C9 1.513(6)
C5 H5 0.9500
C5 C6 1.392(6)
C8 H8A 0.9800
C8 H8B 0.9800
C8 H8C 0.9800
C9 H9A 0.9900
C9 H9B 0.9900
C9 C10 1.516(6)
C10 C11 1.386(6)
C10 C15 1.393(6)
C11 H11 0.9500
C11 C12 1.380(6)
C12 C13 1.396(6)
C13 C14 1.389(6)
C13 C18 1.519(6)
C14 H14 0.9500
C14 C15 1.400(6)
C16 H16A 0.9800
C16 H16B 0.9800
C16 H16C 0.9800
C17 H17A 0.9800
C17 H17B 0.9800
C17 H17C 0.9800
C18 H18A 0.9900
C18 H18B 0.9900
C18 C19 1.514(6)
C19 C20 1.404(6)
C19 C24 1.373(6)
C20 H20 0.9500
C20 C21 1.375(6)
C21 C22 1.400(7)
C22 C23 1.382(7)
C22 C27 1.516(6)
C23 H23 0.9500
C23 C24 1.387(6)
C25 H25A 0.9800
C25 H25B 0.9800
C25 H25C 0.9800
C27 H27A 0.9900
C27 H27B 0.9900
C27 C28 1.529(7)
C28 C29 1.390(7)
C28 C33 1.394(7)
C29 H29 0.9500
C29 C30 1.387(7)
C30 C31 1.368(8)
C31 C32 1.384(8)
C31 C36 1.527(7)
C32 H32 0.9500
C32 C33 1.402(7)
C35 H35A 0.9800
C35 H35B 0.9800
C35 H35C 0.9800
C36 H36A 0.9900
C36 H36B 0.9900
C36 C37 1.507(8)
C37 C38 1.386(8)
C37 C42 1.392(8)
C38 H38 0.9500
C38 C39 1.387(8)
C39 C40 1.396(7)
C40 C41 1.408(7)
C40 C45 1.509(7)
C41 H41 0.9500
C41 C42 1.381(7)
C43 H43A 0.9800
C43 H43B 0.9800
C43 H43C 0.9800
C44 H44A 0.9800
C44 H44B 0.9800
C44 H44C 0.9800
C45 H45A 0.9900
C45 H45B 0.9900
C46 H46A 0.9800
C46 H46B 0.9800
C46 H46C 0.9800
C46 C47 1.471(13)
C47 H47A 0.9900
C47 H47B 0.9900
C47 C48 1.480(10)
C48 H48A 0.9900
C48 H48B 0.9900
C48 C49 1.457(10)
C49 H49A 0.9900
C49 H49B 0.9900
C49 C50 1.458(10)
C50 H50A 0.9900
C50 H50B 0.9900
C50 C51 1.525(12)
C51 H51A 0.9800
C51 H51B 0.9800
C51 H51C 0.9800

loop_
_geom_torsion_atom_site_label_1
_geom_torsion_atom_site_label_2
_geom_torsion_atom_site_label_3
_geom_torsion_atom_site_label_4
_geom_torsion
S1 O1 C3 C2 -79.1(5)
S1 O1 C3 C4 105.4(4)
S2 O8 C24 C19 82.2(5)
S2 O8 C24 C23 -101.7(4)
S3 O11 C30 C29 -78.0(6)
S3 O11 C30 C31 105.2(5)
O1 S1 C7 F1 48.7(10)
O1 S1 C7 F2 -67.1(7)
O1 S1 C7 F3 175.3(8)
O1 C3 C4 C5 172.6(4)
O1 C3 C4 C9 -4.8(6)
O2 S1 O1 C3 30.7(5)
O2 S1 C7 F1 166.8(9)
O2 S1 C7 F2 51.1(7)
O2 S1 C7 F3 -66.5(10)
O3 S1 O1 C3 -107.9(4)
O3 S1 C7 F1 -63.1(9)
O3 S1 C7 F2 -178.8(6)
O3 S1 C7 F3 63.6(10)
O5 C12 C13 C14 -177.4(3)
O5 C12 C13 C18 4.4(5)
O7 C21 C22 C23 -177.5(4)
O7 C21 C22 C27 2.2(6)
O8 S2 C26 F4 173.8(4)
O8 S2 C26 F5 54.3(5)
O8 S2 C26 F6 -67.2(4)
O9 S2 O8 C24 -27.0(4)
O9 S2 C26 F4 -68.9(4)
O9 S2 C26 F5 171.6(4)
O9 S2 C26 F6 50.1(5)
O10 S2 O8 C24 -164.4(3)
O10 S2 C26 F4 62.9(5)
O10 S2 C26 F5 -56.6(5)
O10 S2 C26 F6 -178.1(4)
O11 S3 C34 F7 -57.6(7)
O11 S3 C34 F8 179.1(6)
O11 S3 C34 F9 61.0(6)
O11 C30 C31 C32 175.5(4)
O11 C30 C31 C36 -0.6(7)
O12 S3 O11 C30 8.0(5)
O12 S3 C34 F7 58.1(7)
O12 S3 C34 F8 -65.2(6)
O12 S3 C34 F9 176.7(5)
O13 S3 O11 C30 -132.1(5)
O13 S3 C34 F7 -169.1(7)
O13 S3 C34 F8 67.6(7)
O13 S3 C34 F9 -50.6(7)
O15 C39 C40 C41 -179.9(4)
O15 C39 C40 C45 1.3(6)
C1 C2 C3 O1 -173.8(4)
C1 C2 C3 C4 1.4(7)
C2 C1 C6 O4 178.3(4)
C2 C1 C6 C5 -1.8(6)
C2 C1 C45 C40 -91.1(5)
C2 C3 C4 C5 -2.7(6)
C2 C3 C4 C9 -180.0(4)
C3 C4 C5 C6 1.7(6)
C3 C4 C9 C10 94.0(5)
C4 C5 C6 O4 -179.6(4)
C4 C5 C6 C1 0.5(6)
C4 C9 C10 C11 -85.1(5)
C4 C9 C10 C15 93.9(5)
C5 C4 C9 C10 -83.2(5)
C6 C1 C2 C3 0.9(6)
C6 C1 C45 C40 86.0(5)
C7 S1 O1 C3 145.4(5)
C8 O4 C6 C1 -172.8(4)
C8 O4 C6 C5 7.3(6)
C9 C4 C5 C6 179.1(4)
C9 C10 C11 C12 178.3(4)
C9 C10 C15 O6 2.0(6)
C9 C10 C15 C14 -177.9(4)
C10 C11 C12 O5 177.7(4)
C10 C11 C12 C13 -0.3(6)
C11 C10 C15 O6 -179.0(3)
C11 C10 C15 C14 1.1(6)
C11 C12 C13 C14 0.7(6)
C11 C12 C13 C18 -177.4(4)
C12 C13 C14 C15 -0.3(6)
C12 C13 C18 C19 84.5(5)
C13 C14 C15 O6 179.5(4)
C13 C14 C15 C10 -0.6(6)
C13 C18 C19 C20 -81.2(5)
C13 C18 C19 C24 96.2(5)
C14 C13 C18 C19 -93.7(4)
C15 C10 C11 C12 -0.7(6)
C16 O5 C12 C11 -7.5(6)
C16 O5 C12 C13 170.6(4)
C17 O6 C15 C10 168.2(4)
C17 O6 C15 C14 -11.8(6)
C18 C13 C14 C15 177.9(4)
C18 C19 C20 C21 175.3(4)
C18 C19 C24 O8 3.0(6)
C18 C19 C24 C23 -172.8(4)
C19 C20 C21 O7 179.2(4)
C19 C20 C21 C22 -1.6(7)
C20 C19 C24 O8 -179.5(4)
C20 C19 C24 C23 4.7(6)
C20 C21 C22 C23 3.3(7)
C20 C21 C22 C27 -177.1(4)
C21 C22 C23 C24 -1.0(6)
C21 C22 C27 C28 84.0(6)
C22 C23 C24 O8 -179.0(4)
C22 C23 C24 C19 -3.1(7)
C22 C27 C28 C29 -85.7(5)
C22 C27 C28 C33 95.2(5)
C23 C22 C27 C28 -96.4(5)
C24 C19 C20 C21 -2.3(6)
C25 O7 C21 C20 -4.8(7)
C25 O7 C21 C22 176.0(4)
C26 S2 O8 C24 84.2(4)
C27 C22 C23 C24 179.3(4)
C27 C28 C29 C30 -178.9(4)
C27 C28 C33 O14 0.6(6)
C27 C28 C33 C32 178.4(4)
C28 C29 C30 O11 -175.9(4)
C28 C29 C30 C31 0.7(8)
C29 C28 C33 O14 -178.6(4)
C29 C28 C33 C32 -0.8(7)
C29 C30 C31 C32 -1.0(7)
C29 C30 C31 C36 -177.2(5)
C30 C31 C32 C33 0.5(7)
C30 C31 C36 C37 84.3(6)
C31 C32 C33 O14 178.0(5)
C31 C32 C33 C28 0.4(7)
C31 C36 C37 C38 -93.2(6)
C31 C36 C37 C42 84.8(6)
C32 C31 C36 C37 -91.6(6)
C33 C28 C29 C30 0.3(7)
C34 S3 O11 C30 119.2(5)
C35 O14 C33 C28 167.6(5)
C35 O14 C33 C32 -10.2(7)
C36 C31 C32 C33 176.7(5)
C36 C37 C38 C39 175.7(5)
C36 C37 C42 O16 3.1(7)
C36 C37 C42 C41 -176.6(4)
C37 C38 C39 O15 -178.3(4)
C37 C38 C39 C40 1.5(7)
C38 C37 C42 O16 -178.9(4)
C38 C37 C42 C41 1.5(7)
C38 C39 C40 C41 0.3(7)
C38 C39 C40 C45 -178.6(4)
C39 C40 C41 C42 -1.1(7)
C39 C40 C45 C1 89.9(5)
C40 C41 C42 O16 -179.4(4)
C40 C41 C42 C37 0.3(7)
C41 C40 C45 C1 -88.9(5)
C42 C37 C38 C39 -2.4(7)
C43 O15 C39 C38 -9.4(7)
C43 O15 C39 C40 170.7(4)
C44 O16 C42 C37 176.0(5)
C44 O16 C42 C41 -4.4(8)
C45 C1 C2 C3 178.1(4)
C45 C1 C6 O4 1.1(6)
C45 C1 C6 C5 -179.0(4)
C45 C40 C41 C42 177.7(4)
C46 C47 C48 C49 -179.8(9)
C47 C48 C49 C50 178.2(8)
C48 C49 C50 C51 177.9(8)
